data_4347738
loop_
_publ_author_name
'Frutos-Pedre\~no, Roberto'
'Garc\'ia-S\'anchez, Eva'
'Oliva-Madrid, Mar\'ia Jos\'e'
'Bautista, Delia'
'Mart\'inez-Viviente, Elo\'isa'
'Saura-Llamas, Isabel'
'Vicente, Jos\'e'

_publ_section_title
;
 C-H Activation in Primary 3-Phenylpropylamines: Synthesis of
 Seven-Membered Palladacycles through Orthometalation. Stoichiometric
 Preparation of Benzazepinones and Catalytic Synthesis of Ureas.
;
_journal_issue 11
_journal_name_full 'Inorganic chemistry'
_journal_page_first 5520
_journal_page_last 5533
_journal_paper_doi 10.1021/acs.inorgchem.6b00542
_journal_volume 55
_journal_year 2016
_chemical_formula_sum 'C12 H15 N O'
_chemical_formula_weight 189.25
_space_group_crystal_system monoclinic
_space_group_IT_number 14
_space_group_name_Hall '-P 2yn'
_space_group_name_H-M_alt 'P 1 21/n 1'
_atom_sites_solution_hydrogens mixed
_atom_sites_solution_primary direct
_audit_creation_method SHELXL-2014/7
_cell_angle_alpha 90
_cell_angle_beta 108.917(2)
_cell_angle_gamma 90
_cell_formula_units_Z 4
_cell_length_a 8.8419(6)
_cell_length_b 12.3612(8)
_cell_length_c 10.1092(6)
_cell_measurement_reflns_used 9802
_cell_measurement_temperature 100(2)
_cell_measurement_theta_max 30.59
_cell_measurement_theta_min 2.66
_cell_volume 1045.22(12)
_computing_cell_refinement 'SAINT V8.34A (Bruker AXS Inc., 2011)'
_computing_data_collection 'APEX2 2014.1-1 (Bruker AXS Inc.)'
_computing_data_reduction 'SAINT V8.34A (Bruker AXS Inc., 2011)'
_computing_molecular_graphics 'Bruker SHELXTL'
_computing_publication_material 'Bruker SHELXTL'
_computing_structure_refinement 'SHELXL-2014/7 (Sheldrick, 2014)'
_computing_structure_solution 'SHELXS-97 (Sheldrick, 2008)'
_diffrn_ambient_temperature 100(2)
_diffrn_detector_area_resol_mean 10.4167
_diffrn_measured_fraction_theta_full 0.999
_diffrn_measured_fraction_theta_max 0.997
_diffrn_measurement_device_type 'Bruker D8 QUEST'
_diffrn_measurement_method 'w-scans and phi-scans'
_diffrn_radiation_type MoK\a
_diffrn_radiation_wavelength 0.71073
_diffrn_reflns_av_R_equivalents 0.0515
_diffrn_reflns_av_unetI/netI 0.0170
_diffrn_reflns_Laue_measured_fraction_full 0.999
_diffrn_reflns_Laue_measured_fraction_max 0.997
_diffrn_reflns_limit_h_max 12
_diffrn_reflns_limit_h_min -12
_diffrn_reflns_limit_k_max 17
_diffrn_reflns_limit_k_min -17
_diffrn_reflns_limit_l_max 14
_diffrn_reflns_limit_l_min -14
_diffrn_reflns_number 82528
_diffrn_reflns_point_group_measured_fraction_full 0.999
_diffrn_reflns_point_group_measured_fraction_max 0.997
_diffrn_reflns_theta_full 25.242
_diffrn_reflns_theta_max 30.616
_diffrn_reflns_theta_min 2.665
_diffrn_source 'high brilliance microfocus sealed tube '
_exptl_absorpt_coefficient_mu 0.076
_exptl_absorpt_correction_T_max 0.7461
_exptl_absorpt_correction_T_min 0.7038
_exptl_absorpt_correction_type multi-scan
_exptl_absorpt_process_details SADABS
_exptl_crystal_colour colourless
_exptl_crystal_density_diffrn 1.203
_exptl_crystal_description block
_exptl_crystal_F_000 408
_exptl_crystal_size_max 0.270
_exptl_crystal_size_mid 0.170
_exptl_crystal_size_min 0.150
_refine_diff_density_max 0.394
_refine_diff_density_min -0.247
_refine_diff_density_rms 0.048
_refine_ls_extinction_method none
_refine_ls_goodness_of_fit_ref 1.046
_refine_ls_hydrogen_treatment mixed
_refine_ls_matrix_type full
_refine_ls_number_parameters 133
_refine_ls_number_reflns 3213
_refine_ls_number_restraints 0
_refine_ls_restrained_S_all 1.046
_refine_ls_R_factor_all 0.0486
_refine_ls_R_factor_gt 0.0394
_refine_ls_shift/su_max 0.000
_refine_ls_shift/su_mean 0.000
_refine_ls_structure_factor_coef Fsqd
_refine_ls_weighting_details 'w=1/[\s^2^(Fo^2^)+(0.0578P)^2^+0.2860P] where P=(Fo^2^+2Fc^2^)/3'
_refine_ls_weighting_scheme calc
_refine_ls_wR_factor_gt 0.1013
_refine_ls_wR_factor_ref 0.1063
_reflns_Friedel_coverage 0.000
_reflns_number_gt 2782
_reflns_number_total 3213
_reflns_threshold_expression 'I > 2\s(I)'
_cod_data_source_file ic6b00542_si_001.cif
_cod_data_source_block rfj27a_0msp
_cod_original_cell_volume 1045.23(12)
_cod_original_sg_symbol_H-M 'P 21/n'
_cod_database_code 4347738
_shelx_shelxl_version_number 2014/7
_shelx_space_group_comment
;
The symmetry employed for this shelxl refinement is uniquely defined
by the following loop, which should always be used as a source of
symmetry information in preference to the above space-group names.
They are only intended as comments.
;
_shelx_estimated_absorpt_t_min 0.980
_shelx_estimated_absorpt_t_max 0.989

loop_
_space_group_symop_operation_xyz
'x, y, z'
'-x+1/2, y+1/2, -z+1/2'
'-x, -y, -z'
'x-1/2, -y-1/2, z-1/2'

loop_
_atom_site_label
_atom_site_type_symbol
_atom_site_fract_x
_atom_site_fract_y
_atom_site_fract_z
_atom_site_U_iso_or_equiv
_atom_site_adp_type
_atom_site_occupancy
_atom_site_site_symmetry_order
_atom_site_calc_flag
_atom_site_refinement_flags_posn
_atom_site_refinement_flags_adp
C1 C 0.40369(10) 0.07776(6) 0.30738(8) 0.01183(16) Uani 1 1 d . .
N1 N 0.33353(8) 0.09704(6) 0.40512(8) 0.01317(15) Uani 1 1 d . .
O1 O 0.51992(7) 0.01540(5) 0.33087(6) 0.01487(14) Uani 1 1 d . .
C3 C 0.17642(10) 0.14789(7) 0.38870(9) 0.01454(17) Uani 1 1 d . .
C4 C 0.17784(11) 0.27060(7) 0.35991(10) 0.01920(19) Uani 1 1 d . .
H4A H 0.0687 0.2928 0.3025 0.023 Uiso 1 1 calc R U
H4B H 0.2045 0.3095 0.4502 0.023 Uiso 1 1 calc R U
C5 C 0.29480(11) 0.30631(7) 0.28533(10) 0.01734(18) Uani 1 1 d . .
H5A H 0.2732 0.3830 0.2575 0.021 Uiso 1 1 calc R U
H5B H 0.4047 0.3021 0.3524 0.021 Uiso 1 1 calc R U
C5A C 0.28779(10) 0.24108(7) 0.15752(9) 0.01441(17) Uani 1 1 d . .
C6 C 0.23343(10) 0.28730(7) 0.02444(10) 0.01809(18) Uani 1 1 d . .
H6 H 0.1964 0.3599 0.0142 0.022 Uiso 1 1 calc R U
C7 C 0.23252(11) 0.22893(8) -0.09334(10) 0.0206(2) Uani 1 1 d . .
H7 H 0.1929 0.2614 -0.1832 0.025 Uiso 1 1 calc R U
C8 C 0.28924(11) 0.12315(8) -0.08043(9) 0.01973(19) Uani 1 1 d . .
H8 H 0.2900 0.0836 -0.1608 0.024 Uiso 1 1 calc R U
C9 C 0.34484(10) 0.07603(7) 0.05132(9) 0.01591(17) Uani 1 1 d . .
H9 H 0.3852 0.0042 0.0612 0.019 Uiso 1 1 calc R U
C9A C 0.34170(9) 0.13353(7) 0.16918(8) 0.01270(16) Uani 1 1 d . .
C10 C 0.04200(11) 0.09053(8) 0.27472(10) 0.02062(19) Uani 1 1 d . .
H10A H 0.0561 0.1023 0.1836 0.031 Uiso 1 1 calc R U
H10B H -0.0615 0.1198 0.2732 0.031 Uiso 1 1 calc R U
H10C H 0.0456 0.0128 0.2946 0.031 Uiso 1 1 calc R U
C11 C 0.15004(12) 0.13116(8) 0.52955(10) 0.02125(19) Uani 1 1 d . .
H11A H 0.1421 0.0536 0.5462 0.032 Uiso 1 1 calc R U
H11B H 0.0509 0.1672 0.5284 0.032 Uiso 1 1 calc R U
H11C H 0.2402 0.1620 0.6043 0.032 Uiso 1 1 calc R U
H01 H 0.3798(16) 0.0621(11) 0.4871(14) 0.026(3) Uiso 1 1 d . .

loop_
_atom_site_aniso_label
_atom_site_aniso_U_11
_atom_site_aniso_U_22
_atom_site_aniso_U_33
_atom_site_aniso_U_23
_atom_site_aniso_U_13
_atom_site_aniso_U_12
C1 0.0125(3) 0.0094(3) 0.0130(4) 0.0001(3) 0.0033(3) -0.0007(3)
N1 0.0137(3) 0.0138(3) 0.0126(3) 0.0028(2) 0.0049(3) 0.0034(2)
O1 0.0156(3) 0.0140(3) 0.0148(3) 0.0009(2) 0.0045(2) 0.0043(2)
C3 0.0134(4) 0.0156(4) 0.0160(4) 0.0027(3) 0.0067(3) 0.0038(3)
C4 0.0220(4) 0.0150(4) 0.0240(5) 0.0028(3) 0.0122(4) 0.0059(3)
C5 0.0187(4) 0.0113(4) 0.0229(4) 0.0016(3) 0.0079(3) 0.0021(3)
C5A 0.0111(3) 0.0141(4) 0.0184(4) 0.0038(3) 0.0053(3) 0.0004(3)
C6 0.0132(4) 0.0183(4) 0.0227(4) 0.0091(3) 0.0057(3) 0.0022(3)
C7 0.0154(4) 0.0285(5) 0.0169(4) 0.0098(3) 0.0038(3) -0.0004(3)
C8 0.0187(4) 0.0268(5) 0.0139(4) 0.0017(3) 0.0055(3) -0.0020(3)
C9 0.0158(4) 0.0168(4) 0.0156(4) 0.0011(3) 0.0057(3) -0.0001(3)
C9A 0.0104(3) 0.0138(4) 0.0139(4) 0.0030(3) 0.0039(3) 0.0003(3)
C10 0.0134(4) 0.0253(5) 0.0232(5) -0.0009(4) 0.0061(3) -0.0003(3)
C11 0.0219(4) 0.0268(5) 0.0191(4) 0.0054(3) 0.0123(3) 0.0070(3)

loop_
_atom_type_symbol
_atom_type_description
_atom_type_scat_dispersion_real
_atom_type_scat_dispersion_imag
_atom_type_scat_source
C C 0.0033 0.0016 'International Tables Vol C Tables 4.2.6.8 and 6.1.1.4'
H H 0.0000 0.0000 'International Tables Vol C Tables 4.2.6.8 and 6.1.1.4'
N N 0.0061 0.0033 'International Tables Vol C Tables 4.2.6.8 and 6.1.1.4'
O O 0.0106 0.0060 'International Tables Vol C Tables 4.2.6.8 and 6.1.1.4'

loop_
_geom_angle_atom_site_label_1
_geom_angle_atom_site_label_2
_geom_angle_atom_site_label_3
_geom_angle
O1 C1 N1 121.18(7)
O1 C1 C9A 119.62(7)
N1 C1 C9A 119.19(7)
C1 N1 C3 129.02(7)
N1 C3 C11 104.96(7)
N1 C3 C10 110.93(7)
C11 C3 C10 108.77(7)
N1 C3 C4 111.86(7)
C11 C3 C4 108.73(7)
C10 C3 C4 111.33(7)
C5 C4 C3 115.11(7)
C5A C5 C4 114.95(7)
C6 C5A C9A 118.03(8)
C6 C5A C5 120.86(8)
C9A C5A C5 121.06(7)
C7 C6 C5A 121.18(8)
C6 C7 C8 120.37(8)
C9 C8 C7 119.26(9)
C8 C9 C9A 120.41(8)
C9 C9A C5A 120.71(8)
C9 C9A C1 117.43(7)
C5A C9A C1 121.81(7)

loop_
_geom_bond_atom_site_label_1
_geom_bond_atom_site_label_2
_geom_bond_distance
C1 O1 1.2444(10)
C1 N1 1.3474(11)
C1 C9A 1.4937(11)
N1 C3 1.4842(10)
C3 C11 1.5297(12)
C3 C10 1.5346(13)
C3 C4 1.5453(12)
C4 C5 1.5291(13)
C5 C5A 1.5072(12)
C5A C6 1.3957(12)
C5A C9A 1.4043(12)
C6 C7 1.3900(14)
C7 C8 1.3913(14)
C8 C9 1.3894(12)
C9 C9A 1.3954(12)

loop_
_geom_hbond_atom_site_label_D
_geom_hbond_atom_site_label_H
_geom_hbond_atom_site_label_A
_geom_hbond_distance_DH
_geom_hbond_distance_HA
_geom_hbond_distance_DA
_geom_hbond_angle_DHA
_geom_hbond_site_symmetry_A
N1 H01 O1 0.906(14) 2.008(14) 2.9140(9) 179.4(13) 3_656
